data_2224581
loop_
_publ_author_name
'Yaz\?ic\?i, Serap'
'Albayrak, \,Ci\(gdem'
'G\"umr\"uk\,c\"uo\(glu, \.Ismail'
'\,Senel, \.Ismet'
'B\"uy\"ukg\"ung\"or, Orhan'

_publ_section_title
;
 (<i>E</i>)-2-Hydroxy-6-[(4-propylphenyl)iminiomethyl]phenolate
;
_journal_coeditor_code CI2970
_journal_issue 1
_journal_name_full 'Acta Crystallographica Section E'
_journal_page_first o93
_journal_paper_doi 10.1107/S1600536809052246
_journal_volume 66
_journal_year 2010
_chemical_formula_iupac 'C16 H17 N O2'
_chemical_formula_moiety 'C16 H17 N O2'
_chemical_formula_sum 'C16 H17 N O2'
_chemical_formula_weight 255.31
_chemical_name_systematic
;
(<i>E</i>)-2-Hydroxy-6-[(4-propylphenyl)iminiomethyl]phenolate
;
_space_group_IT_number 2
_symmetry_cell_setting triclinic
_symmetry_space_group_name_Hall '-P 1'
_symmetry_space_group_name_H-M 'P -1'
_atom_sites_solution_hydrogens geom
_atom_sites_solution_primary direct
_atom_sites_solution_secondary difmap
_audit_creation_method SHELXL-97
_cell_angle_alpha 90.418(3)
_cell_angle_beta 103.259(3)
_cell_angle_gamma 95.540(3)
_cell_formula_units_Z 6
_cell_length_a 11.5743(4)
_cell_length_b 12.7635(4)
_cell_length_c 14.1706(5)
_cell_measurement_reflns_used 36582
_cell_measurement_temperature 150
_cell_measurement_theta_max 28.04
_cell_measurement_theta_min 1.60
_cell_volume 2027.15(12)
_computing_cell_refinement 'X-AREA (Stoe & Cie, 2002)'
_computing_data_collection 'X-AREA (Stoe & Cie, 2002)'
_computing_data_reduction 'X-RED32 (Stoe & Cie, 2002)'
_computing_molecular_graphics 'ORTEP-3 for Windows (Farrugia, 1997)'
_computing_publication_material 'WinGX (Farrugia, 1999)'
_computing_structure_refinement 'SHELXL97 (Sheldrick, 2008)'
_computing_structure_solution 'SHELXS97 (Sheldrick, 2008)'
_diffrn_ambient_temperature 150
_diffrn_detector_area_resol_mean 6.67
_diffrn_measured_fraction_theta_full 1.000
_diffrn_measured_fraction_theta_max 1.000
_diffrn_measurement_device_type 'Stoe IPDS II'
_diffrn_measurement_method \w
_diffrn_radiation_monochromator graphite
_diffrn_radiation_source 'fine-focus sealed tube'
_diffrn_radiation_type MoK\a
_diffrn_radiation_wavelength 0.71073
_diffrn_reflns_av_R_equivalents 0.0275
_diffrn_reflns_av_sigmaI/netI 0.0249
_diffrn_reflns_limit_h_max 14
_diffrn_reflns_limit_h_min -14
_diffrn_reflns_limit_k_max 15
_diffrn_reflns_limit_k_min -15
_diffrn_reflns_limit_l_max 17
_diffrn_reflns_limit_l_min -16
_diffrn_reflns_number 25371
_diffrn_reflns_theta_full 26.00
_diffrn_reflns_theta_max 26.00
_diffrn_reflns_theta_min 1.60
_diffrn_standards_number 0
_exptl_absorpt_coefficient_mu 0.083
_exptl_absorpt_correction_T_max 0.9848
_exptl_absorpt_correction_T_min 0.9715
_exptl_absorpt_correction_type integration
_exptl_absorpt_process_details '(X-RED32; Stoe & Cie, 2002)'
_exptl_crystal_colour 'dark red'
_exptl_crystal_density_diffrn 1.255
_exptl_crystal_density_method 'not measured'
_exptl_crystal_description prism
_exptl_crystal_F_000 816
_exptl_crystal_size_max 0.560
_exptl_crystal_size_mid 0.423
_exptl_crystal_size_min 0.280
_refine_diff_density_max 0.330
_refine_diff_density_min -0.256
_refine_ls_extinction_method none
_refine_ls_goodness_of_fit_ref 1.044
_refine_ls_hydrogen_treatment mixed
_refine_ls_matrix_type full
_refine_ls_number_parameters 538
_refine_ls_number_reflns 7976
_refine_ls_number_restraints 0
_refine_ls_restrained_S_all 1.044
_refine_ls_R_factor_all 0.0573
_refine_ls_R_factor_gt 0.0424
_refine_ls_shift/su_max 0.003
_refine_ls_shift/su_mean <0.001
_refine_ls_structure_factor_coef Fsqd
_refine_ls_weighting_details 'calc w=1/[\s^2^(Fo^2^)+(0.0592P)^2^+0.2353P] where P=(Fo^2^+2Fc^2^)/3'
_refine_ls_weighting_scheme calc
_refine_ls_wR_factor_gt 0.1034
_refine_ls_wR_factor_ref 0.1097
_reflns_number_gt 6241
_reflns_number_total 7976
_reflns_threshold_expression I>2\s(I)
_cod_data_source_file ci2970.cif
_cod_data_source_block I
_cod_original_cell_volume 2027.14(11)
_cod_database_code 2224581
_cod_database_fobs_code 2224581

loop_
_symmetry_equiv_pos_as_xyz
'x, y, z'
'-x, -y, -z'

loop_
_atom_site_type_symbol
_atom_site_label
_atom_site_fract_x
_atom_site_fract_y
_atom_site_fract_z
_atom_site_U_iso_or_equiv
_atom_site_adp_type
_atom_site_calc_flag
_atom_site_refinement_flags
_atom_site_occupancy
_atom_site_disorder_assembly
_atom_site_disorder_group
C C15B 1.2012(2) 0.92858(17) 0.75163(17) 0.0717(6) Uani d . 1 . .
H H15C 1.1547 0.9385 0.6867 0.086 Uiso calc R 1 . .
H H15D 1.2324 0.8608 0.7514 0.086 Uiso calc R 1 . .
C C16C 0.8117(3) 1.0067(2) 0.87450(19) 0.0926(8) Uani d . 1 . .
H H16A 0.8187 1.0279 0.8110 0.139 Uiso calc R 1 . .
H H16B 0.8864 0.9853 0.9097 0.139 Uiso calc R 1 . .
H H16C 0.7910 1.0649 0.9085 0.139 Uiso calc R 1 . .
C C1C 0.19899(13) 0.38530(11) 0.85202(11) 0.0367(3) Uani d . 1 . .
C C2C 0.18638(15) 0.29139(12) 0.79542(12) 0.0436(4) Uani d . 1 . .
H H2C 0.2466 0.2765 0.7653 0.052 Uiso calc R 1 . .
C C3C 0.08639(15) 0.22263(12) 0.78489(12) 0.0464(4) Uani d . 1 . .
H H3C 0.0789 0.1607 0.7481 0.056 Uiso calc R 1 . .
C C4C -0.00539(15) 0.24484(12) 0.82929(11) 0.0434(4) Uani d . 1 . .
H H4C -0.0737 0.1977 0.8209 0.052 Uiso calc R 1 . .
C C5C 0.00403(13) 0.33476(12) 0.88471(11) 0.0385(3) Uani d . 1 . .
C C6C 0.10763(13) 0.40783(11) 0.89947(10) 0.0356(3) Uani d . 1 . .
C C7C 0.30005(14) 0.45906(12) 0.85868(11) 0.0371(3) Uani d . 1 . .
C C8C 0.41020(13) 0.62687(11) 0.92008(10) 0.0353(3) Uani d . 1 . .
C C9C 0.39200(14) 0.72868(12) 0.94441(11) 0.0411(3) Uani d . 1 . .
H H9C 0.3171 0.7436 0.9509 0.049 Uiso calc R 1 . .
C C10C 0.48500(16) 0.80766(13) 0.95891(11) 0.0458(4) Uani d . 1 . .
H H10C 0.4717 0.8755 0.9750 0.055 Uiso calc R 1 . .
C C11C 0.59814(15) 0.78809(13) 0.94994(11) 0.0446(4) Uani d . 1 . .
C C12C 0.61472(15) 0.68592(13) 0.92674(12) 0.0453(4) Uani d . 1 . .
H H12C 0.6899 0.6709 0.9210 0.054 Uiso calc R 1 . .
C C13C 0.52270(14) 0.60541(12) 0.91182(11) 0.0416(3) Uani d . 1 . .
H H13C 0.5363 0.5374 0.8964 0.050 Uiso calc R 1 . .
C C14C 0.69818(18) 0.87517(15) 0.96110(13) 0.0579(5) Uani d . 1 . .
H H14E 0.7716 0.8494 0.9964 0.069 Uiso calc R 1 . .
H H14K 0.6814 0.9328 0.9993 0.069 Uiso calc R 1 . .
C C15C 0.7159(2) 0.91595(16) 0.86547(15) 0.0693(6) Uani d . 1 . .
H H15E 0.6411 0.9382 0.8290 0.083 Uiso calc R 1 . .
H H15K 0.7361 0.8588 0.8287 0.083 Uiso calc R 1 . .
N N1C 0.31247(11) 0.54844(9) 0.90723(9) 0.0364(3) Uani d . 1 . .
O O1C 0.11620(9) 0.49230(8) 0.95420(8) 0.0419(2) Uani d . 1 . .
O O2C -0.08724(9) 0.35566(9) 0.92583(8) 0.0444(3) Uani d . 1 . .
C C1B 0.63614(13) 0.42043(11) 0.74837(10) 0.0335(3) Uani d . 1 . .
C C2B 0.60523(14) 0.34026(12) 0.80990(11) 0.0411(3) Uani d . 1 . .
H H2B 0.6482 0.3393 0.8739 0.049 Uiso calc R 1 . .
C C3B 0.51316(14) 0.26497(12) 0.77577(11) 0.0420(3) Uani d . 1 . .
H H3B 0.4933 0.2132 0.8168 0.050 Uiso calc R 1 . .
C C4B 0.44776(13) 0.26496(11) 0.67878(11) 0.0365(3) Uani d . 1 . .
H H4B 0.3846 0.2135 0.6564 0.044 Uiso calc R 1 . .
C C5B 0.47644(12) 0.34010(11) 0.61725(10) 0.0333(3) Uani d . 1 . .
C C6B 0.57181(12) 0.42046(10) 0.65011(10) 0.0320(3) Uani d . 1 . .
C C7B 0.72796(13) 0.50219(11) 0.78451(10) 0.0345(3) Uani d . 1 . .
C C8B 0.84359(13) 0.66407(11) 0.75582(10) 0.0335(3) Uani d . 1 . .
C C9B 0.84990(14) 0.74062(11) 0.68709(11) 0.0387(3) Uani d . 1 . .
H H9B 0.7952 0.7354 0.6275 0.046 Uiso calc R 1 . .
C C10B 0.93783(15) 0.82436(12) 0.70778(12) 0.0445(4) Uani d . 1 . .
H H10B 0.9415 0.8749 0.6614 0.053 Uiso calc R 1 . .
C C11B 1.02074(15) 0.83477(11) 0.79620(11) 0.0416(3) Uani d . 1 . .
C C12B 1.01168(14) 0.75811(12) 0.86405(11) 0.0421(3) Uani d . 1 . .
H H12B 1.0654 0.7640 0.9241 0.051 Uiso calc R 1 . .
C C13B 0.92505(14) 0.67347(12) 0.84472(11) 0.0392(3) Uani d . 1 . .
H H13B 0.9214 0.6230 0.8912 0.047 Uiso calc R 1 . .
C C14B 1.11991(17) 0.92395(13) 0.81796(13) 0.0517(4) Uani d . 1 . .
H H14C 1.0845 0.9900 0.8156 0.062 Uiso calc R 1 . .
H H14D 1.1663 0.9173 0.8836 0.062 Uiso calc R 1 . .
C C16B 1.30486(17) 1.01232(13) 0.77300(14) 0.0547(4) Uani d . 1 . .
H H16K 1.3518 1.0070 0.7257 0.082 Uiso calc R 1 . .
H H16L 1.3532 1.0031 0.8366 0.082 Uiso calc R 1 . .
H H16M 1.2758 1.0804 0.7704 0.082 Uiso calc R 1 . .
N N1B 0.75502(10) 0.57790(9) 0.72934(9) 0.0333(3) Uani d . 1 . .
O O1B 0.59829(9) 0.49057(8) 0.59003(7) 0.0402(2) Uani d . 1 . .
O O2B 0.41492(9) 0.33925(9) 0.52316(7) 0.0400(2) Uani d . 1 . .
H H1A 0.023(2) 0.7711(18) 0.4586(16) 0.085(7) Uiso d . 1 . .
H H1B 0.701(2) 0.5644(18) 0.6580(17) 0.089(7) Uiso d . 1 . .
H H1C 0.235(2) 0.5505(19) 0.9370(18) 0.097(8) Uiso d . 1 . .
H H5A 0.101(2) 1.0706(16) 0.5252(15) 0.072(7) Uiso d . 1 . .
H H5B 0.440(2) 0.3985(18) 0.4978(16) 0.079(7) Uiso d . 1 . .
H H5C -0.069(2) 0.4157(19) 0.9650(18) 0.087(8) Uiso d . 1 . .
H H7A 0.1778(16) 0.6796(14) 0.3642(12) 0.050(5) Uiso d . 1 . .
H H7B 0.7716(15) 0.4995(12) 0.8521(12) 0.044(4) Uiso d . 1 . .
H H7C 0.3628(15) 0.4447(12) 0.8263(11) 0.037(4) Uiso d . 1 . .
C C1A 0.20614(13) 0.83448(11) 0.41888(10) 0.0362(3) Uani d . 1 . .
C C2A 0.31409(14) 0.85933(13) 0.38903(12) 0.0443(4) Uani d . 1 . .
H H2A 0.3450 0.8081 0.3578 0.053 Uiso calc R 1 . .
C C3A 0.37295(14) 0.95801(13) 0.40592(13) 0.0472(4) Uani d . 1 . .
H H3A 0.4439 0.9737 0.3864 0.057 Uiso calc R 1 . .
C C4A 0.32645(14) 1.03589(12) 0.45274(12) 0.0424(4) Uani d . 1 . .
H H4A 0.3676 1.1027 0.4645 0.051 Uiso calc R 1 . .
C C5A 0.22182(13) 1.01489(11) 0.48125(11) 0.0374(3) Uani d . 1 . .
C C6A 0.15744(13) 0.91300(11) 0.46528(10) 0.0351(3) Uani d . 1 . .
C C7A 0.14494(13) 0.73221(11) 0.40063(11) 0.0371(3) Uani d . 1 . .
C C8A -0.02951(13) 0.61121(10) 0.40566(10) 0.0339(3) Uani d . 1 . .
C C9A -0.13686(14) 0.60527(11) 0.43360(11) 0.0393(3) Uani d . 1 . .
H H9A -0.1566 0.6624 0.4656 0.047 Uiso calc R 1 . .
C C10A -0.21506(14) 0.51438(11) 0.41402(11) 0.0398(3) Uani d . 1 . .
H H10A -0.2867 0.5111 0.4336 0.048 Uiso calc R 1 . .
C C11A -0.18835(13) 0.42820(11) 0.36572(10) 0.0347(3) Uani d . 1 . .
C C12A -0.08046(14) 0.43637(11) 0.33756(11) 0.0402(3) Uani d . 1 . .
H H12A -0.0612 0.3798 0.3045 0.048 Uiso calc R 1 . .
C C13A -0.00149(14) 0.52570(11) 0.35715(12) 0.0409(3) Uani d . 1 . .
H H13A 0.0704 0.5289 0.3380 0.049 Uiso calc R 1 . .
C C14A -0.27040(14) 0.32742(11) 0.34356(11) 0.0393(3) Uani d . 1 . .
H H14A -0.2310 0.2721 0.3807 0.047 Uiso calc R 1 . .
H H14B -0.2804 0.3089 0.2755 0.047 Uiso calc R 1 . .
C C15A -0.39285(16) 0.32782(13) 0.36385(13) 0.0509(4) Uani d . 1 . .
H H15A -0.4341 0.3821 0.3266 0.061 Uiso calc R 1 . .
H H15B -0.3846 0.3448 0.4321 0.061 Uiso calc R 1 . .
C C16A -0.46688(18) 0.22241(15) 0.33830(15) 0.0619(5) Uani d . 1 . .
H H16D -0.5437 0.2259 0.3524 0.093 Uiso calc R 1 . .
H H16E -0.4270 0.1686 0.3758 0.093 Uiso calc R 1 . .
H H16F -0.4767 0.2061 0.2705 0.093 Uiso calc R 1 . .
N N1A 0.04501(11) 0.70683(9) 0.42637(9) 0.0357(3) Uani d . 1 . .
O O1A 0.05774(9) 0.89431(8) 0.49299(8) 0.0427(3) Uani d . 1 . .
O O2A 0.17798(11) 1.09159(8) 0.52600(9) 0.0464(3) Uani d . 1 . .

loop_
_atom_site_aniso_label
_atom_site_aniso_U_11
_atom_site_aniso_U_22
_atom_site_aniso_U_33
_atom_site_aniso_U_12
_atom_site_aniso_U_13
_atom_site_aniso_U_23
C15B 0.0710(14) 0.0682(12) 0.0782(14) -0.0263(11) 0.0370(11) -0.0294(11)
C16C 0.105(2) 0.0791(15) 0.0895(17) -0.0477(14) 0.0382(15) -0.0118(13)
C1C 0.0338(8) 0.0373(7) 0.0392(8) 0.0047(6) 0.0083(6) 0.0088(6)
C2C 0.0433(9) 0.0405(8) 0.0486(9) 0.0061(7) 0.0136(7) 0.0053(7)
C3C 0.0518(10) 0.0365(8) 0.0495(9) 0.0035(7) 0.0094(7) 0.0032(7)
C4C 0.0409(9) 0.0398(8) 0.0455(9) -0.0043(7) 0.0047(7) 0.0108(7)
C5C 0.0333(8) 0.0430(8) 0.0390(8) 0.0034(6) 0.0077(6) 0.0139(6)
C6C 0.0334(8) 0.0363(7) 0.0361(7) 0.0031(6) 0.0060(6) 0.0092(6)
C7C 0.0332(8) 0.0426(8) 0.0375(7) 0.0067(6) 0.0106(6) 0.0088(6)
C8C 0.0357(8) 0.0395(7) 0.0313(7) 0.0000(6) 0.0102(6) 0.0073(6)
C9C 0.0419(9) 0.0437(8) 0.0402(8) 0.0051(7) 0.0138(7) 0.0039(6)
C10C 0.0568(10) 0.0404(8) 0.0410(8) 0.0000(7) 0.0147(7) 0.0008(6)
C11C 0.0493(10) 0.0500(9) 0.0317(7) -0.0097(7) 0.0094(7) 0.0024(6)
C12C 0.0372(9) 0.0536(9) 0.0456(9) -0.0023(7) 0.0135(7) 0.0030(7)
C13C 0.0380(9) 0.0416(8) 0.0466(9) 0.0023(6) 0.0133(7) 0.0035(6)
C14C 0.0588(12) 0.0574(11) 0.0528(10) -0.0184(9) 0.0135(9) -0.0063(8)
C15C 0.0825(15) 0.0599(11) 0.0639(12) -0.0278(11) 0.0281(11) -0.0048(9)
N1C 0.0330(7) 0.0389(6) 0.0388(7) 0.0022(5) 0.0118(5) 0.0074(5)
O1C 0.0356(6) 0.0443(6) 0.0485(6) 0.0006(5) 0.0166(5) 0.0010(5)
O2C 0.0328(6) 0.0509(7) 0.0493(6) -0.0021(5) 0.0114(5) 0.0057(5)
C1B 0.0319(7) 0.0347(7) 0.0348(7) 0.0040(6) 0.0092(6) 0.0026(6)
C2B 0.0420(9) 0.0448(8) 0.0352(8) 0.0008(7) 0.0076(6) 0.0074(6)
C3B 0.0439(9) 0.0394(8) 0.0438(8) -0.0015(7) 0.0143(7) 0.0095(6)
C4B 0.0329(8) 0.0343(7) 0.0435(8) -0.0006(6) 0.0134(6) -0.0006(6)
C5B 0.0302(7) 0.0368(7) 0.0343(7) 0.0048(6) 0.0099(6) -0.0021(6)
C6B 0.0307(7) 0.0335(7) 0.0342(7) 0.0046(6) 0.0115(6) 0.0028(5)
C7B 0.0321(8) 0.0388(7) 0.0324(7) 0.0035(6) 0.0068(6) 0.0028(6)
C8B 0.0314(7) 0.0338(7) 0.0358(7) 0.0028(6) 0.0088(6) 0.0007(6)
C9B 0.0407(8) 0.0409(8) 0.0345(7) 0.0053(6) 0.0079(6) 0.0043(6)
C10B 0.0541(10) 0.0357(8) 0.0454(9) 0.0032(7) 0.0155(7) 0.0102(6)
C11B 0.0475(9) 0.0336(7) 0.0447(8) -0.0024(6) 0.0157(7) -0.0009(6)
C12B 0.0425(9) 0.0436(8) 0.0372(8) -0.0049(7) 0.0065(6) 0.0007(6)
C13B 0.0398(8) 0.0393(8) 0.0363(7) -0.0027(6) 0.0068(6) 0.0067(6)
C14B 0.0614(11) 0.0386(8) 0.0553(10) -0.0092(8) 0.0200(8) -0.0031(7)
C16B 0.0539(11) 0.0424(9) 0.0711(12) -0.0034(8) 0.0245(9) 0.0001(8)
N1B 0.0303(6) 0.0358(6) 0.0331(6) 0.0009(5) 0.0068(5) 0.0017(5)
O1B 0.0414(6) 0.0421(5) 0.0337(5) -0.0057(4) 0.0060(4) 0.0062(4)
O2B 0.0393(6) 0.0429(6) 0.0346(5) -0.0061(5) 0.0062(4) -0.0002(4)
C1A 0.0305(8) 0.0379(7) 0.0393(8) 0.0026(6) 0.0068(6) 0.0032(6)
C2A 0.0334(8) 0.0466(9) 0.0552(9) 0.0050(7) 0.0150(7) 0.0001(7)
C3A 0.0309(8) 0.0517(9) 0.0603(10) -0.0007(7) 0.0155(7) 0.0040(8)
C4A 0.0335(8) 0.0393(8) 0.0512(9) -0.0036(6) 0.0061(7) 0.0044(7)
C5A 0.0347(8) 0.0351(7) 0.0403(8) 0.0012(6) 0.0056(6) 0.0012(6)
C6A 0.0298(7) 0.0364(7) 0.0380(7) 0.0014(6) 0.0062(6) 0.0029(6)
C7A 0.0332(8) 0.0372(7) 0.0407(8) 0.0047(6) 0.0078(6) -0.0006(6)
C8A 0.0340(8) 0.0307(7) 0.0361(7) 0.0026(6) 0.0063(6) 0.0011(5)
C9A 0.0419(9) 0.0346(7) 0.0442(8) 0.0020(6) 0.0167(7) -0.0059(6)
C10A 0.0373(8) 0.0390(8) 0.0453(8) -0.0004(6) 0.0160(7) -0.0022(6)
C11A 0.0373(8) 0.0335(7) 0.0324(7) 0.0037(6) 0.0063(6) 0.0030(5)
C12A 0.0412(9) 0.0318(7) 0.0492(9) 0.0068(6) 0.0125(7) -0.0033(6)
C13A 0.0341(8) 0.0373(8) 0.0542(9) 0.0056(6) 0.0157(7) -0.0013(7)
C14A 0.0446(9) 0.0359(7) 0.0358(7) -0.0013(6) 0.0086(6) -0.0010(6)
C15A 0.0488(10) 0.0472(9) 0.0567(10) -0.0099(8) 0.0186(8) -0.0079(8)
C16A 0.0590(12) 0.0602(11) 0.0645(12) -0.0228(9) 0.0223(9) -0.0141(9)
N1A 0.0341(7) 0.0320(6) 0.0409(7) 0.0019(5) 0.0095(5) -0.0002(5)
O1A 0.0377(6) 0.0362(5) 0.0581(7) -0.0026(4) 0.0218(5) -0.0048(5)
O2A 0.0415(7) 0.0352(5) 0.0632(7) -0.0043(5) 0.0172(5) -0.0069(5)

loop_
_atom_type_symbol
_atom_type_description
_atom_type_scat_dispersion_real
_atom_type_scat_dispersion_imag
_atom_type_scat_source
C C 0.0033 0.0016 'International Tables Vol C Tables 4.2.6.8 and 6.1.1.4'
H H 0.0000 0.0000 'International Tables Vol C Tables 4.2.6.8 and 6.1.1.4'
N N 0.0061 0.0033 'International Tables Vol C Tables 4.2.6.8 and 6.1.1.4'
O O 0.0106 0.0060 'International Tables Vol C Tables 4.2.6.8 and 6.1.1.4'

loop_
_geom_angle_atom_site_label_1
_geom_angle_atom_site_label_2
_geom_angle_atom_site_label_3
_geom_angle_site_symmetry_1
_geom_angle_site_symmetry_3
_geom_angle
_geom_angle_publ_flag
C14B C15B C16B . . 117.01(16) ?
C14B C15B H15C . . 108.0 ?
C16B C15B H15C . . 108.0 ?
C14B C15B H15D . . 108.0 ?
C16B C15B H15D . . 108.0 ?
H15C C15B H15D . . 107.3 ?
C15C C16C H16A . . 109.5 ?
C15C C16C H16B . . 109.5 ?
H16A C16C H16B . . 109.5 ?
C15C C16C H16C . . 109.5 ?
H16A C16C H16C . . 109.5 ?
H16B C16C H16C . . 109.5 ?
C7C C1C C2C . . 120.06(14) ?
C7C C1C C6C . . 119.77(13) ?
C2C C1C C6C . . 120.12(14) ?
C3C C2C C1C . . 120.24(15) ?
C3C C2C H2C . . 119.9 ?
C1C C2C H2C . . 119.9 ?
C2C C3C C4C . . 120.29(15) ?
C2C C3C H3C . . 119.9 ?
C4C C3C H3C . . 119.9 ?
C5C C4C C3C . . 120.98(15) ?
C5C C4C H4C . . 119.5 ?
C3C C4C H4C . . 119.5 ?
O2C C5C C4C . . 119.98(14) ?
O2C C5C C6C . . 119.21(14) ?
C4C C5C C6C . . 120.80(14) ?
O1C C6C C5C . . 120.01(13) ?
O1C C6C C1C . . 122.46(13) ?
C5C C6C C1C . . 117.53(13) ?
N1C C7C C1C . . 121.75(14) ?
N1C C7C H7C . . 117.8(9) ?
C1C C7C H7C . . 120.5(9) ?
C13C C8C C9C . . 119.41(14) ?
C13C C8C N1C . . 122.68(13) ?
C9C C8C N1C . . 117.88(13) ?
C10C C9C C8C . . 120.04(15) ?
C10C C9C H9C . . 120.0 ?
C8C C9C H9C . . 120.0 ?
C9C C10C C11C . . 121.47(15) ?
C9C C10C H10C . . 119.3 ?
C11C C10C H10C . . 119.3 ?
C12C C11C C10C . . 117.58(15) ?
C12C C11C C14C . . 120.88(16) ?
C10C C11C C14C . . 121.50(16) ?
C11C C12C C13C . . 121.96(15) ?
C11C C12C H12C . . 119.0 ?
C13C C12C H12C . . 119.0 ?
C12C C13C C8C . . 119.53(15) ?
C12C C13C H13C . . 120.2 ?
C8C C13C H13C . . 120.2 ?
C11C C14C C15C . . 112.95(15) ?
C11C C14C H14E . . 109.0 ?
C15C C14C H14E . . 109.0 ?
C11C C14C H14K . . 109.0 ?
C15C C14C H14K . . 109.0 ?
H14E C14C H14K . . 107.8 ?
C14C C15C C16C . . 114.12(18) ?
C14C C15C H15E . . 108.7 ?
C16C C15C H15E . . 108.7 ?
C14C C15C H15K . . 108.7 ?
C16C C15C H15K . . 108.7 ?
H15E C15C H15K . . 107.6 ?
C7C N1C C8C . . 126.57(13) ?
C7C N1C H1C . . 107.1(13) ?
C8C N1C H1C . . 126.3(13) ?
C5C O2C H5C . . 112.3(15) ?
C7B C1B C6B . . 119.51(13) ?
C7B C1B C2B . . 120.87(13) ?
C6B C1B C2B . . 119.60(13) ?
C3B C2B C1B . . 120.45(14) ?
C3B C2B H2B . . 119.8 ?
C1B C2B H2B . . 119.8 ?
C2B C3B C4B . . 120.46(14) ?
C2B C3B H3B . . 119.8 ?
C4B C3B H3B . . 119.8 ?
C5B C4B C3B . . 120.54(14) ?
C5B C4B H4B . . 119.7 ?
C3B C4B H4B . . 119.7 ?
O2B C5B C4B . . 120.72(13) ?
O2B C5B C6B . . 118.48(12) ?
C4B C5B C6B . . 120.80(13) ?
O1B C6B C1B . . 122.10(13) ?
O1B C6B C5B . . 119.75(12) ?
C1B C6B C5B . . 118.15(12) ?
N1B C7B C1B . . 121.44(13) ?
N1B C7B H7B . . 120.8(10) ?
C1B C7B H7B . . 117.7(10) ?
C13B C8B C9B . . 119.43(13) ?
C13B C8B N1B . . 123.12(13) ?
C9B C8B N1B . . 117.42(13) ?
C10B C9B C8B . . 119.80(14) ?
C10B C9B H9B . . 120.1 ?
C8B C9B H9B . . 120.1 ?
C9B C10B C11B . . 121.61(14) ?
C9B C10B H10B . . 119.2 ?
C11B C10B H10B . . 119.2 ?
C10B C11B C12B . . 117.52(14) ?
C10B C11B C14B . . 121.90(14) ?
C12B C11B C14B . . 120.55(15) ?
C13B C12B C11B . . 121.84(14) ?
C13B C12B H12B . . 119.1 ?
C11B C12B H12B . . 119.1 ?
C12B C13B C8B . . 119.78(14) ?
C12B C13B H13B . . 120.1 ?
C8B C13B H13B . . 120.1 ?
C15B C14B C11B . . 114.85(14) ?
C15B C14B H14C . . 108.6 ?
C11B C14B H14C . . 108.6 ?
C15B C14B H14D . . 108.6 ?
C11B C14B H14D . . 108.6 ?
H14C C14B H14D . . 107.5 ?
C15B C16B H16K . . 109.5 ?
C15B C16B H16L . . 109.5 ?
H16K C16B H16L . . 109.5 ?
C15B C16B H16M . . 109.5 ?
H16K C16B H16M . . 109.5 ?
H16L C16B H16M . . 109.5 ?
C7B N1B C8B . . 127.37(12) ?
C7B N1B H1B . . 109.2(13) ?
C8B N1B H1B . . 123.4(13) ?
C5B O2B H5B . . 107.0(14) ?
C7A C1A C2A . . 120.17(14) ?
C7A C1A C6A . . 119.76(13) ?
C2A C1A C6A . . 120.05(13) ?
C3A C2A C1A . . 120.36(15) ?
C3A C2A H2A . . 119.8 ?
C1A C2A H2A . . 119.8 ?
C2A C3A C4A . . 120.10(15) ?
C2A C3A H3A . . 119.9 ?
C4A C3A H3A . . 119.9 ?
C5A C4A C3A . . 120.99(14) ?
C5A C4A H4A . . 119.5 ?
C3A C4A H4A . . 119.5 ?
O2A C5A C4A . . 120.07(13) ?
O2A C5A C6A . . 119.07(13) ?
C4A C5A C6A . . 120.86(14) ?
O1A C6A C1A . . 122.32(13) ?
O1A C6A C5A . . 120.06(13) ?
C1A C6A C5A . . 117.63(13) ?
N1A C7A C1A . . 121.83(14) ?
N1A C7A H7A . . 119.6(10) ?
C1A C7A H7A . . 118.5(10) ?
C9A C8A C13A . . 119.41(13) ?
C9A C8A N1A . . 117.20(12) ?
C13A C8A N1A . . 123.37(13) ?
C8A C9A C10A . . 120.16(13) ?
C8A C9A H9A . . 119.9 ?
C10A C9A H9A . . 119.9 ?
C9A C10A C11A . . 121.14(14) ?
C9A C10A H10A . . 119.4 ?
C11A C10A H10A . . 119.4 ?
C10A C11A C12A . . 117.65(13) ?
C10A C11A C14A . . 122.92(13) ?
C12A C11A C14A . . 119.43(13) ?
C13A C12A C11A . . 121.90(13) ?
C13A C12A H12A . . 119.1 ?
C11A C12A H12A . . 119.1 ?
C12A C13A C8A . . 119.73(14) ?
C12A C13A H13A . . 120.1 ?
C8A C13A H13A . . 120.1 ?
C11A C14A C15A . . 117.08(13) ?
C11A C14A H14A . . 108.0 ?
C15A C14A H14A . . 108.0 ?
C11A C14A H14B . . 108.0 ?
C15A C14A H14B . . 108.0 ?
H14A C14A H14B . . 107.3 ?
C14A C15A C16A . . 112.08(15) ?
C14A C15A H15A . . 109.2 ?
C16A C15A H15A . . 109.2 ?
C14A C15A H15B . . 109.2 ?
C16A C15A H15B . . 109.2 ?
H15A C15A H15B . . 107.9 ?
C15A C16A H16D . . 109.5 ?
C15A C16A H16E . . 109.5 ?
H16D C16A H16E . . 109.5 ?
C15A C16A H16F . . 109.5 ?
H16D C16A H16F . . 109.5 ?
H16E C16A H16F . . 109.5 ?
C7A N1A C8A . . 127.46(13) ?
C7A N1A H1A . . 108.7(13) ?
C8A N1A H1A . . 123.5(13) ?
C5A O2A H5A . . 108.3(13) ?

loop_
_geom_bond_atom_site_label_1
_geom_bond_atom_site_label_2
_geom_bond_site_symmetry_2
_geom_bond_distance
_geom_bond_publ_flag
C15B C14B . 1.472(3) ?
C15B C16B . 1.502(2) ?
C15B H15C . 0.97 ?
C15B H15D . 0.97 ?
C16C C15C . 1.508(3) ?
C16C H16A . 0.96 ?
C16C H16B . 0.96 ?
C16C H16C . 0.96 ?
C1C C7C . 1.414(2) ?
C1C C2C . 1.414(2) ?
C1C C6C . 1.426(2) ?
C2C C3C . 1.362(2) ?
C2C H2C . 0.93 ?
C3C C4C . 1.402(2) ?
C3C H3C . 0.93 ?
C4C C5C . 1.367(2) ?
C4C H4C . 0.93 ?
C5C O2C . 1.3642(19) ?
C5C C6C . 1.420(2) ?
C6C O1C . 1.3060(18) ?
C7C N1C . 1.3065(19) ?
C7C H7C . 0.974(17) ?
C8C C13C . 1.387(2) ?
C8C C9C . 1.390(2) ?
C8C N1C . 1.4139(19) ?
C9C C10C . 1.380(2) ?
C9C H9C . 0.93 ?
C10C C11C . 1.390(2) ?
C10C H10C . 0.93 ?
C11C C12C . 1.384(2) ?
C11C C14C . 1.505(2) ?
C12C C13C . 1.385(2) ?
C12C H12C . 0.93 ?
C13C H13C . 0.93 ?
C14C C15C . 1.505(3) ?
C14C H14E . 0.97 ?
C14C H14K . 0.97 ?
C15C H15E . 0.97 ?
C15C H15K . 0.97 ?
N1C H1C . 1.08(3) ?
O2C H5C . 0.92(2) ?
C1B C7B . 1.417(2) ?
C1B C6B . 1.4205(19) ?
C1B C2B . 1.421(2) ?
C2B C3B . 1.361(2) ?
C2B H2B . 0.93 ?
C3B C4B . 1.409(2) ?
C3B H3B . 0.93 ?
C4B C5B . 1.369(2) ?
C4B H4B . 0.93 ?
C5B O2B . 1.3593(17) ?
C5B C6B . 1.423(2) ?
C6B O1B . 1.3028(17) ?
C7B N1B . 1.3068(19) ?
C7B H7B . 0.977(17) ?
C8B C13B . 1.386(2) ?
C8B C9B . 1.393(2) ?
C8B N1B . 1.4146(18) ?
C9B C10B . 1.383(2) ?
C9B H9B . 0.93 ?
C10B C11B . 1.389(2) ?
C10B H10B . 0.93 ?
C11B C12B . 1.390(2) ?
C11B C14B . 1.513(2) ?
C12B C13B . 1.381(2) ?
C12B H12B . 0.93 ?
C13B H13B . 0.93 ?
C14B H14C . 0.97 ?
C14B H14D . 0.97 ?
C16B H16K . 0.96 ?
C16B H16L . 0.96 ?
C16B H16M . 0.96 ?
N1B H1B . 1.06(2) ?
O2B H5B . 0.89(2) ?
C1A C7A . 1.416(2) ?
C1A C2A . 1.417(2) ?
C1A C6A . 1.423(2) ?
C2A C3A . 1.365(2) ?
C2A H2A . 0.93 ?
C3A C4A . 1.405(2) ?
C3A H3A . 0.93 ?
C4A C5A . 1.366(2) ?
C4A H4A . 0.93 ?
C5A O2A . 1.3611(18) ?
C5A C6A . 1.424(2) ?
C6A O1A . 1.3034(18) ?
C7A N1A . 1.3034(19) ?
C7A H7A . 0.998(18) ?
C8A C9A . 1.384(2) ?
C8A C13A . 1.389(2) ?
C8A N1A . 1.4125(18) ?
C9A C10A . 1.385(2) ?
C9A H9A . 0.93 ?
C10A C11A . 1.388(2) ?
C10A H10A . 0.93 ?
C11A C12A . 1.390(2) ?
C11A C14A . 1.509(2) ?
C12A C13A . 1.375(2) ?
C12A H12A . 0.93 ?
C13A H13A . 0.93 ?
C14A C15A . 1.510(2) ?
C14A H14A . 0.97 ?
C14A H14B . 0.97 ?
C15A C16A . 1.518(2) ?
C15A H15A . 0.97 ?
C15A H15B . 0.97 ?
C16A H16D . 0.96 ?
C16A H16E . 0.96 ?
C16A H16F . 0.96 ?
N1A H1A . 1.02(2) ?
O2A H5A . 0.91(2) ?

loop_
_geom_hbond_atom_site_label_D
_geom_hbond_atom_site_label_H
_geom_hbond_atom_site_label_A
_geom_hbond_site_symmetry_A
_geom_hbond_distance_DH
_geom_hbond_distance_HA
_geom_hbond_distance_DA
_geom_hbond_angle_DHA
N1A H1A O1A . 1.02(2) 1.63(2) 2.5444(16) 147(2)
N1B H1B O1B . 1.06(2) 1.57(2) 2.5229(16) 146(2)
N1C H1C O1C . 1.08(2) 1.57(2) 2.5502(17) 149(2)
O2A H5A O1A 2_576 0.90(2) 1.89(2) 2.7032(17) 148(2)
O2B H5B O1B 2_666 0.89(2) 1.91(2) 2.7049(15) 148(2)
O2C H5C O1C 2_567 0.92(2) 1.84(2) 2.6659(15) 148(2)

loop_
_geom_torsion_atom_site_label_1
_geom_torsion_atom_site_label_2
_geom_torsion_atom_site_label_3
_geom_torsion_atom_site_label_4
_geom_torsion_site_symmetry_1
_geom_torsion_site_symmetry_2
_geom_torsion_site_symmetry_3
_geom_torsion_site_symmetry_4
_geom_torsion
_geom_torsion_publ_flag
C7C C1C C2C C3C . . . . -176.72(15) ?
C6C C1C C2C C3C . . . . 0.8(2) ?
C1C C2C C3C C4C . . . . 0.6(2) ?
C2C C3C C4C C5C . . . . -0.8(2) ?
C3C C4C C5C O2C . . . . 178.86(13) ?
C3C C4C C5C C6C . . . . -0.5(2) ?
O2C C5C C6C O1C . . . . 2.0(2) ?
C4C C5C C6C O1C . . . . -178.63(13) ?
O2C C5C C6C C1C . . . . -177.47(12) ?
C4C C5C C6C C1C . . . . 1.9(2) ?
C7C C1C C6C O1C . . . . -4.0(2) ?
C2C C1C C6C O1C . . . . 178.48(13) ?
C7C C1C C6C C5C . . . . 175.51(13) ?
C2C C1C C6C C5C . . . . -2.1(2) ?
C2C C1C C7C N1C . . . . 177.33(14) ?
C6C C1C C7C N1C . . . . -0.2(2) ?
C13C C8C C9C C10C . . . . 0.8(2) ?
N1C C8C C9C C10C . . . . 179.19(13) ?
C8C C9C C10C C11C . . . . -0.1(2) ?
C9C C10C C11C C12C . . . . -0.6(2) ?
C9C C10C C11C C14C . . . . 177.07(15) ?
C10C C11C C12C C13C . . . . 0.6(2) ?
C14C C11C C12C C13C . . . . -177.05(15) ?
C11C C12C C13C C8C . . . . 0.1(2) ?
C9C C8C C13C C12C . . . . -0.8(2) ?
N1C C8C C13C C12C . . . . -179.07(13) ?
C12C C11C C14C C15C . . . . 79.4(2) ?
C10C C11C C14C C15C . . . . -98.2(2) ?
C11C C14C C15C C16C . . . . 177.3(2) ?
C1C C7C N1C C8C . . . . 178.85(13) ?
C13C C8C N1C C7C . . . . -23.0(2) ?
C9C C8C N1C C7C . . . . 158.72(14) ?
C7B C1B C2B C3B . . . . 176.83(14) ?
C6B C1B C2B C3B . . . . -1.3(2) ?
C1B C2B C3B C4B . . . . 0.5(2) ?
C2B C3B C4B C5B . . . . 0.5(2) ?
C3B C4B C5B O2B . . . . 178.82(13) ?
C3B C4B C5B C6B . . . . -0.8(2) ?
C7B C1B C6B O1B . . . . 3.6(2) ?
C2B C1B C6B O1B . . . . -178.32(13) ?
C7B C1B C6B C5B . . . . -177.09(12) ?
C2B C1B C6B C5B . . . . 1.0(2) ?
O2B C5B C6B O1B . . . . -0.26(19) ?
C4B C5B C6B O1B . . . . 179.34(13) ?
O2B C5B C6B C1B . . . . -179.63(12) ?
C4B C5B C6B C1B . . . . 0.0(2) ?
C6B C1B C7B N1B . . . . 0.0(2) ?
C2B C1B C7B N1B . . . . -178.13(14) ?
C13B C8B C9B C10B . . . . 0.7(2) ?
N1B C8B C9B C10B . . . . -177.44(13) ?
C8B C9B C10B C11B . . . . -0.2(2) ?
C9B C10B C11B C12B . . . . -0.6(2) ?
C9B C10B C11B C14B . . . . 177.71(15) ?
C10B C11B C12B C13B . . . . 1.0(2) ?
C14B C11B C12B C13B . . . . -177.33(15) ?
C11B C12B C13B C8B . . . . -0.6(2) ?
C9B C8B C13B C12B . . . . -0.3(2) ?
N1B C8B C13B C12B . . . . 177.72(14) ?
C16B C15B C14B C11B . . . . -176.99(18) ?
C10B C11B C14B C15B . . . . -59.4(2) ?
C12B C11B C14B C15B . . . . 118.8(2) ?
C1B C7B N1B C8B . . . . 179.71(13) ?
C13B C8B N1B C7B . . . . 7.4(2) ?
C9B C8B N1B C7B . . . . -174.52(14) ?
C7A C1A C2A C3A . . . . 179.57(15) ?
C6A C1A C2A C3A . . . . 1.1(2) ?
C1A C2A C3A C4A . . . . -0.3(3) ?
C2A C3A C4A C5A . . . . -0.6(2) ?
C3A C4A C5A O2A . . . . -179.63(14) ?
C3A C4A C5A C6A . . . . 0.7(2) ?
C7A C1A C6A O1A . . . . 0.6(2) ?
C2A C1A C6A O1A . . . . 179.17(14) ?
C7A C1A C6A C5A . . . . -179.45(13) ?
C2A C1A C6A C5A . . . . -0.9(2) ?
O2A C5A C6A O1A . . . . 0.3(2) ?
C4A C5A C6A O1A . . . . 179.97(14) ?
O2A C5A C6A C1A . . . . -179.61(13) ?
C4A C5A C6A C1A . . . . 0.1(2) ?
C2A C1A C7A N1A . . . . -179.46(14) ?
C6A C1A C7A N1A . . . . -0.9(2) ?
C13A C8A C9A C10A . . . . 0.6(2) ?
N1A C8A C9A C10A . . . . 178.91(13) ?
C8A C9A C10A C11A . . . . -0.5(2) ?
C9A C10A C11A C12A . . . . -0.1(2) ?
C9A C10A C11A C14A . . . . 179.53(14) ?
C10A C11A C12A C13A . . . . 0.6(2) ?
C14A C11A C12A C13A . . . . -179.01(14) ?
C11A C12A C13A C8A . . . . -0.6(2) ?
C9A C8A C13A C12A . . . . 0.0(2) ?
N1A C8A C13A C12A . . . . -178.28(14) ?
C10A C11A C14A C15A . . . . 8.2(2) ?
C12A C11A C14A C15A . . . . -172.20(14) ?
C11A C14A C15A C16A . . . . 179.78(14) ?
C1A C7A N1A C8A . . . . 174.36(13) ?
C9A C8A N1A C7A . . . . -174.64(14) ?
C13A C8A N1A C7A . . . . 3.6(2) ?
